data_4331397
loop_
_publ_author_name
'Zemva, B.'
'Leban, I.'
'Jesih, A.'
'Bartlett, N.'
'Lutar, K.'

_publ_section_title
;
 Crystal Structures of Xe F5(+)MF4(-) (M=Ag,Au) and Their Relevance to the
 Basicity and Oxidizability of MF4(-)
;
_journal_name_full 'Inorganic Chemistry'
_journal_page_first 3467
_journal_page_last 3471
_journal_paper_doi 10.1021/ic00317a014
_journal_volume 28
_journal_year 1989
_chemical_formula_sum 'Ag F9 Xe'
_chemical_name_systematic '(Xe F5) (Ag F4)'
_space_group_IT_number 87
_symmetry_space_group_name_Hall '-I 4'
_symmetry_space_group_name_H-M 'I 4/m'
_cell_angle_alpha 90
_cell_angle_beta 90
_cell_angle_gamma 90
_cell_formula_units_Z 4
_cell_length_a 5.593
_cell_length_b 5.593
_cell_length_c 20.379
_cell_volume 637.489
_citation_journal_id_ASTM INOCAJ
_cod_data_source_file silver1-2_254.cif
_cod_data_source_block Ag1F9Xe1
_cod_original_cell_volume 637.4887
_cod_original_formula_sum 'Ag1 F9 Xe1'
_cod_database_code 4331397

loop_
_symmetry_equiv_pos_as_xyz
x,y,z
-y,x,z
-x,-y,z
y,-x,z
-x,-y,-z
y,-x,-z
x,y,-z
-y,x,-z
x+1/2,y+1/2,z+1/2
-y+1/2,x+1/2,z+1/2
-x+1/2,-y+1/2,z+1/2
y+1/2,-x+1/2,z+1/2
-x+1/2,-y+1/2,-z+1/2
y+1/2,-x+1/2,-z+1/2
x+1/2,y+1/2,-z+1/2
-y+1/2,x+1/2,-z+1/2

loop_
_atom_site_label
_atom_site_type_symbol
_atom_site_fract_x
_atom_site_fract_y
_atom_site_fract_z
_atom_site_occupancy
_atom_site_U_iso_or_equiv
F3 F-1 -0.1504 0.6925 -0.0649 1 0.0
Ag1 Ag+3 0 0.5 0 1 0.0
F2 F-1 -0.2903 -0.1322 0.173 1 0.0
Xe1 Xe+6 0 0 0.1539 1 0.0
F1 F-1 0 0 0.2448 1 0.0
